data_7028015
loop_
_publ_author_name
'Steed, Jonathan W.'
'McCool, Brian J.'
'Junk, Peter C.'

_publ_section_title
;
 Hydrogen bonded polymers and oligomers from metal salts and 18-crown-6
;
_journal_issue 20
_journal_name_full 'Journal of the Chemical Society, Dalton Transactions'
_journal_page_first 3417
_journal_paper_doi 10.1039/a805492d
_journal_year 1998
_chemical_formula_sum 'C12 H36 Cl2 O20 Zn'
_chemical_formula_weight 636.68
_chemical_name_systematic
; 
 ? 
;
_space_group_IT_number 2
_symmetry_cell_setting triclinic
_symmetry_space_group_name_Hall '-P 1'
_symmetry_space_group_name_H-M 'P -1'
_atom_sites_solution_hydrogens geom
_atom_sites_solution_primary direct
_atom_sites_solution_secondary difmap
_audit_creation_method SHELXL-97
_cell_angle_alpha 88.119(2)
_cell_angle_beta 87.882(2)
_cell_angle_gamma 60.870(2)
_cell_formula_units_Z 2
_cell_length_a 10.0638(4)
_cell_length_b 10.2361(3)
_cell_length_c 14.2184(6)
_cell_measurement_reflns_used n/a
_cell_measurement_temperature 173(2)
_cell_measurement_theta_max n/a
_cell_measurement_theta_min n/a
_cell_volume 1278.38(9)
_computing_cell_refinement Denzo-smn
_computing_data_reduction Denzo-smn
_computing_molecular_graphics RES2INS
_computing_structure_refinement 'SHELXL-97 (Sheldrick, 1997)'
_computing_structure_solution 'SHELXS-97 (Sheldrick, 1990)'
_diffrn_ambient_temperature 173(2)
_diffrn_measured_fraction_theta_full 0.928
_diffrn_measured_fraction_theta_max 0.928
_diffrn_measurement_device_type KappaCCD
_diffrn_measurement_method '2o phi scans'
_diffrn_radiation_monochromator graphite
_diffrn_radiation_source 'fine-focus sealed tube'
_diffrn_radiation_type MoK\a
_diffrn_radiation_wavelength 0.71070
_diffrn_reflns_av_R_equivalents 0.0351
_diffrn_reflns_av_sigmaI/netI 0.0451
_diffrn_reflns_limit_h_max 12
_diffrn_reflns_limit_h_min -12
_diffrn_reflns_limit_k_max 11
_diffrn_reflns_limit_k_min -12
_diffrn_reflns_limit_l_max 17
_diffrn_reflns_limit_l_min -17
_diffrn_reflns_number 11095
_diffrn_reflns_theta_full 26.00
_diffrn_reflns_theta_max 26.00
_diffrn_reflns_theta_min 3.62
_diffrn_standards_decay_% 0
_diffrn_standards_interval_count n/a
_diffrn_standards_interval_time n/a
_diffrn_standards_number n/a
_exptl_absorpt_coefficient_mu 1.256
_exptl_absorpt_correction_T_max 0.7873
_exptl_absorpt_correction_T_min 0.5196
_exptl_crystal_density_diffrn 1.654
_exptl_crystal_density_method 'not measured'
_exptl_crystal_F_000 664
_exptl_crystal_size_max 0.60
_exptl_crystal_size_mid 0.40
_exptl_crystal_size_min 0.20
_refine_diff_density_max 0.539
_refine_diff_density_min -0.470
_refine_diff_density_rms 0.058
_refine_ls_extinction_coef 0.030(3)
_refine_ls_extinction_expression Fc^*^=kFc[1+0.001xFc^2^\l^3^/sin(2\q)]^-1/4^
_refine_ls_extinction_method SHELXL
_refine_ls_goodness_of_fit_ref 1.066
_refine_ls_hydrogen_treatment mixed
_refine_ls_matrix_type full
_refine_ls_number_parameters 345
_refine_ls_number_reflns 4672
_refine_ls_number_restraints 0
_refine_ls_restrained_S_all 1.066
_refine_ls_R_factor_all 0.0360
_refine_ls_R_factor_gt 0.0332
_refine_ls_shift/su_max 0.000
_refine_ls_shift/su_mean 0.000
_refine_ls_structure_factor_coef Fsqd
_refine_ls_weighting_details 'w=1/[\s^2^(Fo^2^)+(0.0281P)^2^+0.9516P] where P=(Fo^2^+2Fc^2^)/3'
_refine_ls_weighting_scheme calc
_refine_ls_wR_factor_gt 0.0851
_refine_ls_wR_factor_ref 0.0871
_reflns_number_gt 4350
_reflns_number_total 4672
_reflns_threshold_expression >2sigma(I)
_cod_data_source_file d805492sup1.cif
_cod_data_source_block 18zn
_cod_depositor_comments
;
The following automatic conversions were performed:

'_refine_ls_weighting_scheme' value 'calc
w=1/[\s^2^(Fo^2^)+(0.0281P)^2^+0.9516P] where P=(Fo^2^+2Fc^2^)/3' was
changed to 'calc'. New tag '_refine_ls_weighting_details' was
created. The value of the new tag was set to
'w=1/[\s^2^(Fo^2^)+(0.0281P)^2^+0.9516P] where P=(Fo^2^+2Fc^2^)/3'.

Automatic conversion script
Id: cif_fix_values 3143 2015-03-26 13:38:13Z robertas 
;
_cod_original_cell_volume 1278.38(8)
_cod_original_sg_symbol_H-M P-1
_cod_database_code 7028015

loop_
_symmetry_equiv_pos_as_xyz
'x, y, z'
'-x, -y, -z'

loop_
_atom_site_label
_atom_site_type_symbol
_atom_site_fract_x
_atom_site_fract_y
_atom_site_fract_z
_atom_site_U_iso_or_equiv
_atom_site_adp_type
_atom_site_occupancy
_atom_site_calc_flag
_atom_site_refinement_flags
_atom_site_disorder_assembly
_atom_site_disorder_group
Zn1 Zn 0.09482(3) 0.98286(3) 0.246265(16) 0.02393(11) Uani 1 d . . .
Cl1 Cl 0.21745(6) 0.39516(6) 0.24072(4) 0.03094(15) Uani 1 d . . .
Cl2 Cl 0.63309(6) 0.66832(7) 0.26892(4) 0.03565(16) Uani 1 d . . .
O1 O 0.07882(19) 0.97813(18) 0.39331(10) 0.0312(4) Uani 1 d . . .
H12 H 0.0457 1.0612 0.4191 0.037 Uiso 1 d R . .
H11 H 0.0432 0.9238 0.4142 0.037 Uiso 1 d R . .
O2 O 0.08282(19) 0.99107(18) 0.10436(11) 0.0338(4) Uani 1 d . . .
H21 H 0.1444 0.9233 0.0735 0.041 Uiso 1 d R . .
H22 H 0.0439 1.0752 0.0717 0.041 Uiso 1 d R . .
O3 O -0.03623(18) 1.21844(17) 0.24753(11) 0.0307(4) Uani 1 d . . .
H15 H -0.1038 1.2755 0.2879 0.037 Uiso 1 d R . .
H16 H -0.0138 1.2832 0.2213 0.037 Uiso 1 d R . .
O4 O 0.23741(19) 0.75290(18) 0.24859(13) 0.0377(4) Uani 1 d . . .
H42 H 0.3160 0.7128 0.2388 0.045 Uiso 1 d R . .
H41 H 0.2001 0.6964 0.2511 0.045 Uiso 1 d R . .
O5 O -0.08985(18) 0.9450(2) 0.24857(11) 0.0330(4) Uani 1 d . . .
H52 H -0.1314 0.9489 0.1972 0.040 Uiso 1 d R . .
H51 H -0.1530 0.9694 0.2945 0.040 Uiso 1 d R . .
O6 O 0.2842(2) 1.0158(2) 0.25058(16) 0.0481(5) Uani 1 d . . .
H62 H 0.3710 0.9540 0.2524 0.058 Uiso 1 d R . .
H61 H 0.2754 1.1054 0.2610 0.058 Uiso 1 d R . .
O7 O 0.1411(3) 0.3616(2) 0.16950(13) 0.0530(5) Uani 1 d . . .
O8 O 0.2376(3) 0.2990(3) 0.32067(15) 0.0630(6) Uani 1 d . . .
O9 O 0.1236(2) 0.5479(2) 0.26796(14) 0.0453(5) Uani 1 d . . .
O10 O 0.3599(2) 0.3777(3) 0.20562(18) 0.0683(7) Uani 1 d . . .
O11 O 0.5534(3) 0.6215(4) 0.2119(2) 0.0997(12) Uani 1 d . . .
O12 O 0.5887(4) 0.6701(3) 0.36426(18) 0.0933(10) Uani 1 d . . .
O13 O 0.7907(2) 0.5716(3) 0.2577(2) 0.0803(8) Uani 1 d . . .
O14 O 0.5947(3) 0.8181(3) 0.2431(2) 0.0836(9) Uani 1 d . . .
O1A O -0.3102(8) 1.2364(9) -0.0099(4) 0.0284(9) Uani 0.835(10) d P A 1
C2A C -0.4223(3) 1.1930(3) 0.0123(3) 0.0309(10) Uani 0.835(10) d P A 1
H2A2 H -0.4345 1.1439 -0.0430 0.037 Uiso 0.835(10) calc PR A 1
H2A1 H -0.5208 1.2838 0.0249 0.037 Uiso 0.835(10) calc PR A 1
C3A C -0.3846(3) 1.0874(3) 0.0967(3) 0.0305(9) Uani 0.835(10) d P A 1
H3A2 H -0.3895 1.1415 0.1543 0.037 Uiso 0.835(10) calc PR A 1
H3A1 H -0.4613 1.0535 0.1038 0.037 Uiso 0.835(10) calc PR A 1
O11A O -0.296(4) 1.243(4) 0.0163(17) 0.023(5) Uani 0.165(10) d P A 2
C12A C -0.3985(18) 1.2046(19) 0.0708(16) 0.040(6) Uani 0.165(10) d P A 2
H12B H -0.3767 1.2004 0.1385 0.048 Uiso 0.165(10) calc PR A 2
H12A H -0.5048 1.2842 0.0616 0.048 Uiso 0.165(10) calc PR A 2
C13A C -0.3837(17) 1.065(3) 0.0447(19) 0.042(5) Uani 0.165(10) d P A 2
H13B H -0.3803 1.0550 -0.0245 0.050 Uiso 0.165(10) calc PR A 2
H13A H -0.4674 1.0497 0.0721 0.050 Uiso 0.165(10) calc PR A 2
O2A O -0.23556(17) 0.95941(18) 0.08678(11) 0.0315(4) Uani 1 d . . .
O3A O -0.03811(18) 1.25733(19) 0.00864(11) 0.0328(4) Uani 1 d . . .
C1A C -0.2938(3) 1.3306(3) 0.05902(18) 0.0394(6) Uani 1 d . . .
H1A2 H -0.2521 1.2730 0.1180 0.047 Uiso 1 calc R B 1
H1A1 H -0.3940 1.4181 0.0737 0.047 Uiso 1 calc R B 1
C4A C -0.2241(3) 0.8357(3) 0.03766(17) 0.0362(5) Uani 1 d . . .
H4A1 H -0.2499 0.8641 -0.0291 0.043 Uiso 1 calc R . .
H4A2 H -0.2966 0.8052 0.0656 0.043 Uiso 1 calc R . .
C5A C 0.0646(3) 1.2918(3) -0.04394(18) 0.0372(5) Uani 1 d . . .
H5A1 H 0.0597 1.3833 -0.0190 0.045 Uiso 1 calc R . .
H5A2 H 0.0346 1.3114 -0.1106 0.045 Uiso 1 calc R . .
C6A C -0.1880(3) 1.3810(3) 0.0170(2) 0.0435(6) Uani 1 d . . .
H6A1 H -0.2235 1.4266 -0.0459 0.052 Uiso 1 calc R . .
H6A2 H -0.1873 1.4577 0.0573 0.052 Uiso 1 calc R . .
O1B O -0.23551(18) 1.28521(18) 0.39676(11) 0.0321(4) Uani 1 d . . .
O2B O 0.0110(2) 1.22487(19) 0.51409(12) 0.0346(4) Uani 1 d . . .
O3B O 0.26878(18) 0.97640(19) 0.59089(11) 0.0313(4) Uani 1 d . . .
C1B C -0.3675(3) 1.2814(3) 0.36777(18) 0.0396(6) Uani 1 d . . .
H1B1 H -0.3558 1.2571 0.3001 0.048 Uiso 1 calc R . .
H1B2 H -0.4571 1.3819 0.3754 0.048 Uiso 1 calc R . .
C2B C -0.2554(3) 1.3601(3) 0.48342(16) 0.0377(6) Uani 1 d . . .
H2B1 H -0.2725 1.3035 0.5358 0.045 Uiso 1 calc R . .
H2B2 H -0.3452 1.4613 0.4803 0.045 Uiso 1 calc R . .
C3B C -0.1166(3) 1.3714(3) 0.49980(17) 0.0396(6) Uani 1 d . . .
H3B1 H -0.0954 1.4210 0.4449 0.048 Uiso 1 calc R . .
H3B2 H -0.1329 1.4329 0.5558 0.048 Uiso 1 calc R . .
C4B C 0.1403(3) 1.2346(3) 0.54443(18) 0.0382(6) Uani 1 d . . .
H4B1 H 0.1255 1.2637 0.6113 0.046 Uiso 1 calc R . .
H4B2 H 0.1508 1.3122 0.5067 0.046 Uiso 1 calc R . .
C5B C 0.2812(3) 1.0871(3) 0.53301(17) 0.0363(6) Uani 1 d . . .
H5B1 H 0.2953 1.0573 0.4663 0.044 Uiso 1 calc R . .
H5B2 H 0.3708 1.0953 0.5512 0.044 Uiso 1 calc R . .
C6B C 0.3964(3) 0.8312(3) 0.57737(19) 0.0405(6) Uani 1 d . . .
H6B1 H 0.4898 0.8286 0.5995 0.049 Uiso 1 calc R . .
H6B2 H 0.4108 0.8070 0.5096 0.049 Uiso 1 calc R . .

loop_
_atom_site_aniso_label
_atom_site_aniso_U_11
_atom_site_aniso_U_22
_atom_site_aniso_U_33
_atom_site_aniso_U_23
_atom_site_aniso_U_13
_atom_site_aniso_U_12
Zn1 0.02596(16) 0.02114(17) 0.02492(16) -0.00365(9) 0.00387(9) -0.01174(11)
Cl1 0.0379(3) 0.0256(3) 0.0290(3) -0.0024(2) 0.0003(2) -0.0151(2)
Cl2 0.0284(3) 0.0334(3) 0.0388(3) -0.0015(2) -0.0019(2) -0.0099(2)
O1 0.0461(9) 0.0261(9) 0.0246(8) -0.0029(6) -0.0007(7) -0.0199(7)
O2 0.0420(9) 0.0263(9) 0.0254(8) -0.0039(6) 0.0094(7) -0.0111(7)
O3 0.0341(8) 0.0222(9) 0.0321(8) -0.0036(6) 0.0073(6) -0.0112(7)
O4 0.0310(9) 0.0231(9) 0.0593(11) -0.0063(7) 0.0064(7) -0.0136(7)
O5 0.0328(8) 0.0483(11) 0.0245(8) -0.0086(7) 0.0059(6) -0.0248(8)
O6 0.0275(9) 0.0233(10) 0.0934(16) -0.0066(9) 0.0028(9) -0.0121(7)
O7 0.0870(16) 0.0516(13) 0.0372(10) -0.0030(8) -0.0115(10) -0.0460(12)
O8 0.1003(18) 0.0521(14) 0.0444(12) 0.0174(10) -0.0199(11) -0.0430(13)
O9 0.0462(11) 0.0307(11) 0.0591(12) -0.0140(8) 0.0090(9) -0.0186(8)
O10 0.0381(12) 0.0733(17) 0.0826(17) -0.0136(13) 0.0181(11) -0.0190(11)
O11 0.0470(14) 0.122(3) 0.118(2) -0.076(2) -0.0027(14) -0.0275(15)
O12 0.125(3) 0.081(2) 0.0469(14) 0.0058(13) 0.0147(15) -0.0307(18)
O13 0.0294(11) 0.0520(15) 0.142(3) -0.0166(14) -0.0070(13) -0.0046(10)
O14 0.0628(16) 0.0465(15) 0.121(2) 0.0263(14) 0.0207(15) -0.0133(12)
O1A 0.0316(15) 0.030(2) 0.024(3) -0.010(2) 0.0026(18) -0.0156(12)
C2A 0.0242(14) 0.0311(17) 0.034(2) -0.0008(12) -0.0024(12) -0.0109(11)
C3A 0.0261(14) 0.0313(18) 0.031(2) -0.0034(14) 0.0037(13) -0.0113(12)
O11A 0.028(8) 0.034(7) 0.018(11) -0.027(10) 0.013(8) -0.024(7)
C12A 0.030(8) 0.042(10) 0.035(12) 0.010(7) 0.000(7) -0.008(7)
C13A 0.022(7) 0.071(14) 0.039(12) 0.011(10) 0.000(7) -0.029(8)
O2A 0.0257(8) 0.0295(9) 0.0373(9) -0.0011(7) -0.0017(6) -0.0117(7)
O3A 0.0327(8) 0.0282(9) 0.0347(9) 0.0009(6) 0.0007(6) -0.0128(7)
C1A 0.0315(13) 0.0439(16) 0.0339(13) -0.0134(11) 0.0033(10) -0.0110(11)
C4A 0.0400(13) 0.0471(16) 0.0325(12) -0.0048(10) -0.0005(10) -0.0296(12)
C5A 0.0474(14) 0.0268(13) 0.0405(13) -0.0033(10) 0.0046(11) -0.0208(11)
C6A 0.0399(14) 0.0240(14) 0.0629(18) -0.0092(11) -0.0019(12) -0.0121(11)
O1B 0.0332(8) 0.0307(9) 0.0282(8) -0.0071(6) 0.0064(6) -0.0125(7)
O2B 0.0448(10) 0.0267(9) 0.0360(9) 0.0003(7) -0.0060(7) -0.0201(8)
O3B 0.0298(8) 0.0384(10) 0.0279(8) -0.0035(6) 0.0066(6) -0.0187(7)
C1B 0.0316(12) 0.0399(15) 0.0390(14) 0.0000(10) -0.0005(10) -0.0109(11)
C2B 0.0453(14) 0.0271(13) 0.0248(11) -0.0046(9) 0.0047(9) -0.0053(10)
C3B 0.0602(17) 0.0204(13) 0.0321(12) -0.0027(9) -0.0032(11) -0.0145(11)
C4B 0.0534(15) 0.0405(16) 0.0356(13) -0.0025(10) 0.0001(11) -0.0346(13)
C5B 0.0418(14) 0.0476(16) 0.0320(12) -0.0051(10) 0.0063(10) -0.0318(12)
C6B 0.0267(12) 0.0477(17) 0.0442(14) -0.0036(11) 0.0069(10) -0.0161(11)

loop_
_atom_type_symbol
_atom_type_description
_atom_type_scat_dispersion_real
_atom_type_scat_dispersion_imag
_atom_type_scat_source
C C 0.0033 0.0016 'International Tables Vol C Tables 4.2.6.8 and 6.1.1.4'
H H 0.0000 0.0000 'International Tables Vol C Tables 4.2.6.8 and 6.1.1.4'
O O 0.0106 0.0060 'International Tables Vol C Tables 4.2.6.8 and 6.1.1.4'
Zn Zn 0.2839 1.4301 'International Tables Vol C Tables 4.2.6.8 and 6.1.1.4'
Cl Cl 0.1484 0.1585 'International Tables Vol C Tables 4.2.6.8 and 6.1.1.4'

loop_
_geom_angle_atom_site_label_1
_geom_angle_atom_site_label_2
_geom_angle_atom_site_label_3
_geom_angle
_geom_angle_site_symmetry_3
O2 Zn1 O5 86.77(7) .
O2 Zn1 O4 92.62(7) .
O5 Zn1 O4 88.64(7) .
O2 Zn1 O1 172.62(7) .
O5 Zn1 O1 86.16(6) .
O4 Zn1 O1 89.32(7) .
O2 Zn1 O6 95.86(8) .
O5 Zn1 O6 177.12(7) .
O4 Zn1 O6 90.05(7) .
O1 Zn1 O6 91.26(8) .
O2 Zn1 O3 89.08(6) .
O5 Zn1 O3 95.45(7) .
O4 Zn1 O3 175.65(6) .
O1 Zn1 O3 89.50(6) .
O6 Zn1 O3 85.79(7) .
O10 Cl1 O8 111.17(16) .
O10 Cl1 O9 108.28(13) .
O8 Cl1 O9 109.14(13) .
O10 Cl1 O7 110.97(14) .
O8 Cl1 O7 108.51(13) .
O9 Cl1 O7 108.72(13) .
O11 Cl2 O13 109.62(16) .
O11 Cl2 O12 110.7(2) .
O13 Cl2 O12 109.9(2) .
O11 Cl2 O14 108.9(2) .
O13 Cl2 O14 110.95(17) .
O12 Cl2 O14 106.74(18) .
C2A O1A C1A 116.0(4) .
O1A C2A C3A 113.7(3) .
O2A C3A C2A 111.6(3) .
C13A C12A O11A 112.5(19) .
C12A C13A O2A 100.7(18) .
C4A O2A C3A 117.1(2) .
C4A O2A C13A 92.7(11) .
C3A O2A C13A 31.0(10) .
C6A O3A C5A 113.41(19) .
O1A C1A C6A 107.6(3) .
O2A C4A C5A 109.12(19) 2_575
O3A C5A C4A 110.3(2) 2_575
O3A C6A C1A 110.2(2) .
C1B O1B C2B 114.17(19) .
C4B O2B C3B 110.73(19) .
C6B O3B C5B 111.69(17) .
O1B C1B C6B 113.1(2) 2_576
O1B C2B C3B 108.65(19) .
O2B C3B C2B 110.0(2) .
O2B C4B C5B 109.89(19) .
O3B C5B C4B 109.68(18) .
O3B C6B C1B 108.65(19) 2_576

loop_
_geom_bond_atom_site_label_1
_geom_bond_atom_site_label_2
_geom_bond_distance
_geom_bond_site_symmetry_2
Zn1 O2 2.0222(16) .
Zn1 O5 2.0740(15) .
Zn1 O4 2.0762(17) .
Zn1 O1 2.0918(15) .
Zn1 O6 2.0937(17) .
Zn1 O3 2.1118(16) .
Cl1 O10 1.428(2) .
Cl1 O8 1.432(2) .
Cl1 O9 1.4358(19) .
Cl1 O7 1.4396(19) .
Cl2 O11 1.406(2) .
Cl2 O13 1.409(2) .
Cl2 O12 1.409(3) .
Cl2 O14 1.425(2) .
O1A C2A 1.422(7) .
O1A C1A 1.465(5) .
C2A C3A 1.516(6) .
C3A O2A 1.439(3) .
O11A C12A 1.46(3) .
C12A C13A 1.43(4) .
C13A O2A 1.484(17) .
O2A C4A 1.419(3) .
O3A C6A 1.425(3) .
O3A C5A 1.425(3) .
C1A C6A 1.491(4) .
C4A C5A 1.501(4) 2_575
C5A C4A 1.501(4) 2_575
O1B C1B 1.424(3) .
O1B C2B 1.429(3) .
O2B C4B 1.435(3) .
O2B C3B 1.436(3) .
O3B C6B 1.427(3) .
O3B C5B 1.430(3) .
C1B C6B 1.507(4) 2_576
C2B C3B 1.485(4) .
C4B C5B 1.494(4) .
C6B C1B 1.507(4) 2_576

loop_
_geom_torsion_atom_site_label_1
_geom_torsion_atom_site_label_2
_geom_torsion_atom_site_label_3
_geom_torsion_atom_site_label_4
_geom_torsion
_geom_torsion_site_symmetry_4
C1A O1A C2A C3A -67.4(6) .
O1A C2A C3A O2A -52.9(5) .
O11A C12A C13A O2A 73(2) .
C2A C3A O2A C4A -86.4(3) .
C2A C3A O2A C13A -44.8(14) .
C12A C13A O2A C4A -167.8(14) .
C12A C13A O2A C3A 48.5(17) .
C2A O1A C1A C6A -172.1(4) .
C3A O2A C4A C5A -173.8(2) 2_575
C13A O2A C4A C5A 166.2(8) 2_575
C6A O3A C5A C4A 171.6(2) 2_575
C5A O3A C6A C1A 170.9(2) .
O1A C1A C6A O3A -68.3(4) .
C2B O1B C1B C6B -75.9(3) 2_576
C1B O1B C2B C3B -173.59(19) .
C4B O2B C3B C2B -171.01(19) .
O1B C2B C3B O2B -65.6(3) .
C3B O2B C4B C5B -164.17(19) .
C6B O3B C5B C4B 175.93(19) .
O2B C4B C5B O3B -61.9(2) .
C5B O3B C6B C1B -173.9(2) 2_576
